data_4105778
loop_
_publ_author_name
'Aaron Sattler'
'Gerard Parkin'

_publ_section_title
;
 Carbon-Sulfur Bond Cleavage and Hydrodesulfurization of Thiophenes by
 Tungsten
;
_journal_name_full 'Journal of the American Chemical Society'
_journal_page_first 3748
_journal_page_last 3751
_journal_paper_doi 10.1021/ja111034g
_journal_volume 133
_journal_year 2011
_chemical_formula_sum 'C16 H42 P4 S W'
_chemical_formula_weight 574.29
_chemical_name_systematic
; 
 ? 
;
_space_group_IT_number 56
_symmetry_cell_setting orthorhombic
_symmetry_space_group_name_Hall '-P 2ab 2ac'
_symmetry_space_group_name_H-M 'P c c n'
_atom_sites_solution_hydrogens geom
_atom_sites_solution_primary direct
_atom_sites_solution_secondary difmap
_audit_creation_method SHELXL-97
_cell_angle_alpha 90.00
_cell_angle_beta 90.00
_cell_angle_gamma 90.00
_cell_formula_units_Z 8
_cell_length_a 16.282(3)
_cell_length_b 32.499(6)
_cell_length_c 9.1520(16)
_cell_measurement_reflns_used 9738
_cell_measurement_temperature 149(2)
_cell_measurement_theta_max 32.47
_cell_measurement_theta_min 2.63
_cell_volume 4842.8(15)
_computing_cell_refinement 'Bruker SAINT'
_computing_data_collection 'Bruker APEX2'
_computing_data_reduction 'Bruker SAINT'
_computing_molecular_graphics 'Bruker SHELXTL'
_computing_publication_material 'Bruker SHELXTL'
_computing_structure_refinement 'SHELXL-97 (Sheldrick, 2008)'
_computing_structure_solution 'SHELXS-97 (Sheldrick, 2008)'
_diffrn_ambient_temperature 149(2)
_diffrn_measured_fraction_theta_full 1.000
_diffrn_measured_fraction_theta_max 1.000
_diffrn_measurement_device_type 'Bruker APEX-II CCD'
_diffrn_measurement_method '\f and \w scans'
_diffrn_radiation_monochromator graphite
_diffrn_radiation_source 'fine-focus sealed tube'
_diffrn_radiation_type MoK\a
_diffrn_radiation_wavelength 0.71073
_diffrn_reflns_av_R_equivalents 0.0532
_diffrn_reflns_av_sigmaI/netI 0.0262
_diffrn_reflns_limit_h_max 23
_diffrn_reflns_limit_h_min -23
_diffrn_reflns_limit_k_max 46
_diffrn_reflns_limit_k_min -46
_diffrn_reflns_limit_l_max 13
_diffrn_reflns_limit_l_min -13
_diffrn_reflns_number 74148
_diffrn_reflns_theta_full 30.51
_diffrn_reflns_theta_max 30.51
_diffrn_reflns_theta_min 1.25
_exptl_absorpt_coefficient_mu 5.118
_exptl_absorpt_correction_T_max 0.8616
_exptl_absorpt_correction_T_min 0.2675
_exptl_absorpt_correction_type empirical
_exptl_absorpt_process_details SADABS
_exptl_crystal_colour YELLOW
_exptl_crystal_density_diffrn 1.575
_exptl_crystal_description NEEDLE
_exptl_crystal_F_000 2304
_exptl_crystal_size_max 0.35
_exptl_crystal_size_mid 0.06
_exptl_crystal_size_min 0.03
_refine_diff_density_max 2.207
_refine_diff_density_min -1.919
_refine_diff_density_rms 0.119
_refine_ls_extinction_method none
_refine_ls_goodness_of_fit_ref 1.042
_refine_ls_hydrogen_treatment mixed
_refine_ls_matrix_type full
_refine_ls_number_parameters 237
_refine_ls_number_reflns 7388
_refine_ls_number_restraints 13
_refine_ls_restrained_S_all 1.041
_refine_ls_R_factor_all 0.0386
_refine_ls_R_factor_gt 0.0276
_refine_ls_shift/su_max 0.002
_refine_ls_shift/su_mean 0.000
_refine_ls_structure_factor_coef Fsqd
_refine_ls_weighting_details 'calc w=1/[\s^2^(Fo^2^)+(0.0173P)^2^+11.2054P] where P=(Fo^2^+2Fc^2^)/3'
_refine_ls_weighting_scheme calc
_refine_ls_wR_factor_gt 0.0535
_refine_ls_wR_factor_ref 0.0568
_reflns_number_gt 6073
_reflns_number_total 7388
_reflns_threshold_expression >2sigma(I)
_cod_data_source_file ja111034g_si_002_2.cif
_cod_data_source_block a
_cod_original_cell_volume 4842.9(15)
_cod_database_code 4105778

loop_
_symmetry_equiv_pos_as_xyz
'x, y, z'
'-x+1/2, -y+1/2, z'
'-x, y+1/2, -z+1/2'
'x+1/2, -y, -z+1/2'
'-x, -y, -z'
'x-1/2, y-1/2, -z'
'x, -y-1/2, z-1/2'
'-x-1/2, y, z-1/2'

loop_
_atom_site_label
_atom_site_type_symbol
_atom_site_fract_x
_atom_site_fract_y
_atom_site_fract_z
_atom_site_U_iso_or_equiv
_atom_site_adp_type
_atom_site_occupancy
_atom_site_symmetry_multiplicity
_atom_site_calc_flag
_atom_site_refinement_flags
_atom_site_disorder_assembly
_atom_site_disorder_group
W W 0.484961(7) 0.114243(3) 0.338906(11) 0.01525(3) Uani 1 1 d D . .
H1 H 0.471(3) 0.1145(12) 0.171(3) 0.044(7) Uiso 1 1 d D A .
H2 H 0.483(2) 0.0757(10) 0.442(4) 0.044(7) Uiso 1 1 d D A .
H3 H 0.411(2) 0.1142(12) 0.447(4) 0.044(7) Uiso 1 1 d D A .
P1 P 0.41468(5) 0.18197(3) 0.31958(10) 0.02568(17) Uani 1 1 d . A .
P2 P 0.58494(5) 0.06232(2) 0.25965(9) 0.02056(15) Uani 1 1 d . A .
P3 P 0.53979(5) 0.13009(2) 0.59024(8) 0.01972(15) Uani 1 1 d . A .
P4 P 0.37051(5) 0.07444(3) 0.25154(9) 0.02091(15) Uani 1 1 d . A .
C1 C 0.5905(5) 0.1540(3) 0.2581(6) 0.0205(9) Uani 0.861(4) 1 d PD A 1
S1 S 0.58407(11) 0.17359(6) 0.08013(16) 0.0291(3) Uani 0.861(4) 1 d PD A 1
C2 C 0.6617(12) 0.1690(7) 0.3172(17) 0.0321(19) Uani 0.861(4) 1 d PD A 1
H2A H 0.6797 0.1615 0.4122 0.038 Uiso 0.861(4) 1 calc PR A 1
C3 C 0.7076(4) 0.19689(19) 0.2268(6) 0.0299(11) Uani 0.861(4) 1 d PD A 1
H3A H 0.7570 0.2100 0.2568 0.036 Uiso 0.861(4) 1 calc PR A 1
C4 C 0.6724(3) 0.20254(16) 0.0927(5) 0.0315(11) Uani 0.861(4) 1 d PD A 1
H4A H 0.6934 0.2198 0.0179 0.038 Uiso 0.861(4) 1 calc PR A 1
C1A C 0.583(3) 0.152(2) 0.238(4) 0.0205(9) Uani 0.139(4) 1 d PD A 2
S1A S 0.6657(19) 0.1724(12) 0.336(3) 0.0321(19) Uani 0.139(4) 1 d PD A 2
C2A C 0.585(3) 0.1687(16) 0.101(5) 0.0291(3) Uani 0.139(4) 1 d PD A 2
H2AA H 0.5441 0.1632 0.0302 0.035 Uiso 0.139(4) 1 calc PR A 2
C3A C 0.654(2) 0.1954(11) 0.072(3) 0.0315(11) Uani 0.139(4) 1 d PD A 2
H3AA H 0.6643 0.2073 -0.0210 0.038 Uiso 0.139(4) 1 calc PR A 2
C4A C 0.702(2) 0.2017(14) 0.192(4) 0.0299(11) Uani 0.139(4) 1 d PD A 2
H4AA H 0.7478 0.2195 0.1965 0.036 Uiso 0.139(4) 1 calc PR A 2
C11 C 0.3284(3) 0.19163(12) 0.4428(5) 0.0472(11) Uani 1 1 d . . .
H11A H 0.3085 0.2198 0.4288 0.071 Uiso 1 1 calc R A .
H11B H 0.3464 0.1881 0.5442 0.071 Uiso 1 1 calc R . .
H11C H 0.2840 0.1722 0.4216 0.071 Uiso 1 1 calc R . .
C12 C 0.3686(3) 0.19496(13) 0.1422(5) 0.0482(11) Uani 1 1 d . . .
H12A H 0.3293 0.1735 0.1143 0.072 Uiso 1 1 calc R A .
H12B H 0.4119 0.1969 0.0680 0.072 Uiso 1 1 calc R . .
H12C H 0.3401 0.2214 0.1497 0.072 Uiso 1 1 calc R . .
C13 C 0.4715(2) 0.23023(10) 0.3471(4) 0.0366(9) Uani 1 1 d . . .
H13A H 0.4348 0.2536 0.3301 0.055 Uiso 1 1 calc R A .
H13B H 0.5176 0.2315 0.2785 0.055 Uiso 1 1 calc R . .
H13C H 0.4924 0.2313 0.4475 0.055 Uiso 1 1 calc R . .
C21 C 0.6169(2) 0.06476(11) 0.0679(4) 0.0334(8) Uani 1 1 d . . .
H21A H 0.6431 0.0913 0.0488 0.050 Uiso 1 1 calc R A .
H21B H 0.5686 0.0617 0.0048 0.050 Uiso 1 1 calc R . .
H21C H 0.6559 0.0425 0.0476 0.050 Uiso 1 1 calc R . .
C22 C 0.5589(2) 0.00754(9) 0.2738(4) 0.0285(7) Uani 1 1 d . . .
H22A H 0.5113 0.0016 0.2116 0.043 Uiso 1 1 calc R A .
H22B H 0.5456 0.0008 0.3755 0.043 Uiso 1 1 calc R . .
H22C H 0.6058 -0.0091 0.2418 0.043 Uiso 1 1 calc R . .
C23 C 0.6865(2) 0.05987(11) 0.3457(4) 0.0324(8) Uani 1 1 d . . .
H23A H 0.7222 0.0416 0.2890 0.049 Uiso 1 1 calc R A .
H23B H 0.6810 0.0492 0.4454 0.049 Uiso 1 1 calc R . .
H23C H 0.7106 0.0875 0.3487 0.049 Uiso 1 1 calc R . .
C31 C 0.6345(2) 0.10706(12) 0.6630(4) 0.0348(8) Uani 1 1 d . . .
H31A H 0.6419 0.1155 0.7650 0.052 Uiso 1 1 calc R A .
H31B H 0.6816 0.1164 0.6050 0.052 Uiso 1 1 calc R . .
H31C H 0.6306 0.0770 0.6577 0.052 Uiso 1 1 calc R . .
C32 C 0.5558(2) 0.18309(11) 0.6520(4) 0.0342(8) Uani 1 1 d . . .
H32A H 0.5034 0.1979 0.6502 0.051 Uiso 1 1 calc R A .
H32B H 0.5950 0.1968 0.5871 0.051 Uiso 1 1 calc R . .
H32C H 0.5775 0.1829 0.7519 0.051 Uiso 1 1 calc R . .
C33 C 0.4703(2) 0.11300(11) 0.7330(4) 0.0310(7) Uani 1 1 d . . .
H33A H 0.4942 0.1192 0.8288 0.046 Uiso 1 1 calc R A .
H33B H 0.4615 0.0833 0.7242 0.046 Uiso 1 1 calc R . .
H33C H 0.4176 0.1273 0.7232 0.046 Uiso 1 1 calc R . .
C41 C 0.3749(2) 0.05158(11) 0.0683(4) 0.0326(8) Uani 1 1 d . . .
H41A H 0.3273 0.0336 0.0540 0.049 Uiso 1 1 calc R A .
H41B H 0.4255 0.0355 0.0584 0.049 Uiso 1 1 calc R . .
H41C H 0.3742 0.0735 -0.0053 0.049 Uiso 1 1 calc R . .
C42 C 0.2669(2) 0.09668(12) 0.2397(4) 0.0360(8) Uani 1 1 d . . .
H42A H 0.2670 0.1194 0.1695 0.054 Uiso 1 1 calc R A .
H42B H 0.2503 0.1069 0.3360 0.054 Uiso 1 1 calc R . .
H42C H 0.2281 0.0755 0.2074 0.054 Uiso 1 1 calc R . .
C43 C 0.3426(2) 0.02916(11) 0.3608(4) 0.0314(8) Uani 1 1 d . . .
H43A H 0.2936 0.0162 0.3188 0.047 Uiso 1 1 calc R A .
H43B H 0.3310 0.0377 0.4614 0.047 Uiso 1 1 calc R . .
H43C H 0.3882 0.0095 0.3603 0.047 Uiso 1 1 calc R . .

loop_
_atom_site_aniso_label
_atom_site_aniso_U_11
_atom_site_aniso_U_22
_atom_site_aniso_U_33
_atom_site_aniso_U_23
_atom_site_aniso_U_13
_atom_site_aniso_U_12
W 0.01668(5) 0.01494(5) 0.01414(5) 0.00021(4) -0.00026(4) -0.00066(4)
P1 0.0238(4) 0.0199(4) 0.0333(5) 0.0065(3) 0.0027(3) 0.0036(3)
P2 0.0217(4) 0.0195(4) 0.0204(4) -0.0010(3) 0.0028(3) 0.0020(3)
P3 0.0238(4) 0.0200(4) 0.0154(3) -0.0003(3) -0.0004(3) -0.0022(3)
P4 0.0198(4) 0.0234(4) 0.0195(4) -0.0007(3) -0.0017(3) -0.0044(3)
C1 0.024(2) 0.0183(18) 0.019(2) 0.001(2) 0.0025(16) -0.0017(14)
S1 0.0372(6) 0.0304(7) 0.0198(6) 0.0038(4) 0.0048(5) -0.0089(5)
C2 0.031(2) 0.027(4) 0.038(4) -0.004(3) 0.007(2) -0.0048(18)
C3 0.025(2) 0.027(2) 0.038(3) 0.002(2) 0.007(2) -0.0063(18)
C4 0.034(3) 0.029(3) 0.031(2) 0.0019(18) 0.0097(19) -0.0141(17)
C1A 0.024(2) 0.0183(18) 0.019(2) 0.001(2) 0.0025(16) -0.0017(14)
S1A 0.031(2) 0.027(4) 0.038(4) -0.004(3) 0.007(2) -0.0048(18)
C2A 0.0372(6) 0.0304(7) 0.0198(6) 0.0038(4) 0.0048(5) -0.0089(5)
C3A 0.034(3) 0.029(3) 0.031(2) 0.0019(18) 0.0097(19) -0.0141(17)
C4A 0.025(2) 0.027(2) 0.038(3) 0.002(2) 0.007(2) -0.0063(18)
C11 0.040(2) 0.0295(19) 0.072(3) 0.0034(19) 0.025(2) 0.0111(17)
C12 0.044(2) 0.042(2) 0.059(3) 0.021(2) -0.018(2) 0.0030(18)
C13 0.045(2) 0.0186(15) 0.046(2) 0.0047(15) 0.0082(18) 0.0027(14)
C21 0.038(2) 0.0335(19) 0.0292(17) -0.0008(14) 0.0132(15) 0.0035(15)
C22 0.0344(19) 0.0203(15) 0.0307(17) -0.0008(13) 0.0032(14) 0.0038(13)
C23 0.0215(16) 0.0314(18) 0.044(2) -0.0039(16) -0.0013(15) 0.0066(13)
C31 0.0333(19) 0.045(2) 0.0265(16) 0.0041(15) -0.0070(15) 0.0063(15)
C32 0.047(2) 0.0301(17) 0.0256(17) -0.0097(14) -0.0020(16) -0.0061(16)
C33 0.036(2) 0.0371(19) 0.0196(15) 0.0007(14) -0.0025(13) -0.0062(15)
C41 0.036(2) 0.0375(19) 0.0248(16) -0.0082(14) -0.0047(14) -0.0083(15)
C42 0.0192(17) 0.042(2) 0.047(2) -0.0024(17) -0.0044(15) -0.0015(14)
C43 0.0331(18) 0.0307(17) 0.0304(18) 0.0036(14) 0.0006(14) -0.0128(14)

loop_
_atom_type_symbol
_atom_type_description
_atom_type_scat_dispersion_real
_atom_type_scat_dispersion_imag
_atom_type_scat_source
C C 0.0033 0.0016 'International Tables Vol C Tables 4.2.6.8 and 6.1.1.4'
H H 0.0000 0.0000 'International Tables Vol C Tables 4.2.6.8 and 6.1.1.4'
P P 0.1023 0.0942 'International Tables Vol C Tables 4.2.6.8 and 6.1.1.4'
S S 0.1246 0.1234 'International Tables Vol C Tables 4.2.6.8 and 6.1.1.4'
W W -0.8490 6.8722 'International Tables Vol C Tables 4.2.6.8 and 6.1.1.4'

loop_
_geom_angle_atom_site_label_1
_geom_angle_atom_site_label_2
_geom_angle_atom_site_label_3
_geom_angle
H3 W H1 121(2)
H3 W H2 66.6(19)
H1 W H2 127(2)
H3 W C1A 145(3)
H1 W C1A 71.9(18)
H2 W C1A 135(2)
H3 W C1 142.3(14)
H1 W C1 77.5(15)
H2 W C1 131.7(14)
C1A W C1 5.7(10)
H3 W P4 67.2(15)
H1 W P4 64.0(15)
H2 W P4 75.8(14)
C1A W P4 135.9(10)
C1 W P4 141.53(14)
H3 W P2 134.4(14)
H1 W P2 78.8(15)
H2 W P2 69.0(15)
C1A W P2 77(2)
C1 W P2 78.0(3)
P4 W P2 92.63(3)
H3 W P1 71.9(14)
H1 W P1 81.9(15)
H2 W P1 137.7(15)
C1A W P1 79(2)
C1 W P1 79.7(3)
P4 W P1 95.50(3)
P2 W P1 153.21(3)
H3 W P3 72.2(15)
H1 W P3 162.4(15)
H2 W P3 67.8(15)
C1A W P3 90.7(10)
C1 W P3 85.02(14)
P4 W P3 133.45(3)
P2 W P3 100.10(3)
P1 W P3 92.70(3)
C11 P1 C12 101.1(2)
C11 P1 C13 98.96(18)
C12 P1 C13 97.51(19)
C11 P1 W 117.49(13)
C12 P1 W 117.00(15)
C13 P1 W 120.91(12)
C21 P2 C23 99.06(17)
C21 P2 C22 100.08(16)
C23 P2 C22 97.83(16)
C21 P2 W 116.20(12)
C23 P2 W 120.08(12)
C22 P2 W 119.54(11)
C33 P3 C32 98.87(17)
C33 P3 C31 97.91(17)
C32 P3 C31 98.71(18)
C33 P3 W 111.94(11)
C32 P3 W 121.63(12)
C31 P3 W 122.97(12)
C41 P4 C43 100.51(17)
C41 P4 C42 98.12(18)
C43 P4 C42 96.87(18)
C41 P4 W 119.42(12)
C43 P4 W 116.23(12)
C42 P4 W 121.28(13)
C2 C1 S1 106.7(6)
C2 C1 W 135.6(7)
S1 C1 W 117.7(3)
C4 S1 C1 95.0(2)
C1 C2 C3 116.0(10)
C4 C3 C2 112.5(6)
C3 C4 S1 109.7(3)
C2A C1A S1A 106.7(6)
C2A C1A W 129(2)
S1A C1A W 123.8(17)
C4A S1A C1A 95.0(2)
C1A C2A C3A 115.9(10)
C4A C3A C2A 112.5(6)
C3A C4A S1A 109.7(3)

loop_
_geom_bond_atom_site_label_1
_geom_bond_atom_site_label_2
_geom_bond_distance
W H3 1.55(3)
W H1 1.56(3)
W H2 1.57(3)
W C1A 2.21(2)
W C1 2.273(4)
W P4 2.4053(8)
W P2 2.4543(8)
W P1 2.4871(9)
W P3 2.5206(8)
P1 C11 1.829(4)
P1 C12 1.837(4)
P1 C13 1.838(4)
P2 C21 1.832(3)
P2 C23 1.833(3)
P2 C22 1.835(3)
P3 C33 1.816(3)
P3 C32 1.831(3)
P3 C31 1.839(4)
P4 C41 1.835(3)
P4 C43 1.836(3)
P4 C42 1.839(4)
C1 C2 1.370(14)
C1 S1 1.752(5)
S1 C4 1.722(4)
C2 C3 1.436(17)
C3 C4 1.367(6)
C1A C2A 1.370(14)
C1A S1A 1.752(5)
S1A C4A 1.722(5)
C2A C3A 1.437(17)
C3A C4A 1.367(6)
